data_7150458
loop_
_publ_author_name
'Laus, Gerhard'
'Schottenberger, Herwig'
'Wurst, Klaus'
'Sch\"utz, Johannes'
'Ongania, Karl-Hans'
'Horvath, Ulrike Erika Ida'
'Schw\"arzler, Alexander'

_publ_section_title
;
 Solvatochromism, halochromism, and preferential solvation of new
 dipolar guaiazulenyl 1,4-benzoquinone methidesElectronic supplementary
 information (ESI) available: Absorption maxima of the dyes 6--10 in
 seven binary solvent mixtures. See
 http://www.rsc.org/suppdata/ob/b2/b209555f/
;
_journal_issue 8
_journal_name_full 'Organic &amp;  Biomolecular Chemistry'
_journal_page_first 1409
_journal_paper_doi 10.1039/b209555f
_journal_volume 1
_journal_year 2003
_chemical_formula_sum 'C22 H23 B F4 O'
_chemical_formula_weight 390.21
_space_group_IT_number 11
_symmetry_cell_setting monoclinic
_symmetry_space_group_name_Hall '-P 2yb'
_symmetry_space_group_name_H-M 'P 1 21/m 1'
_atom_sites_solution_hydrogens geom
_atom_sites_solution_primary direct
_atom_sites_solution_secondary difmap
_audit_creation_method SHELXL-97
_cell_angle_alpha 90.00
_cell_angle_beta 105.737(3)
_cell_angle_gamma 90.00
_cell_formula_units_Z 2
_cell_length_a 9.8532(7)
_cell_length_b 6.9944(5)
_cell_length_c 14.504(1)
_cell_measurement_reflns_used 6066
_cell_measurement_temperature 233(2)
_cell_measurement_theta_max 22.5
_cell_measurement_theta_min 1.0
_cell_volume 962.11(12)
_computing_data_collection 'Kappa CCD'
_computing_data_reduction 'DENZO and SCALEPACK'
_computing_structure_refinement 'SHELXL-97 (Sheldrick, 1997)'
_computing_structure_solution 'SHELXS-97 (Sheldrick, 1990)'
_diffrn_ambient_temperature 233(2)
_diffrn_measured_fraction_theta_full 0.998
_diffrn_measured_fraction_theta_max 0.998
_diffrn_measurement_device_type 'Kappa CCD'
_diffrn_measurement_method 'phi- and omega-scans'
_diffrn_radiation_monochromator graphite
_diffrn_radiation_source 'fine-focus sealed tube'
_diffrn_radiation_type MoK\a
_diffrn_radiation_wavelength 0.71073
_diffrn_reflns_av_R_equivalents 0.0427
_diffrn_reflns_av_sigmaI/netI 0.0362
_diffrn_reflns_limit_h_max 10
_diffrn_reflns_limit_h_min -10
_diffrn_reflns_limit_k_max 7
_diffrn_reflns_limit_k_min -7
_diffrn_reflns_limit_l_max 14
_diffrn_reflns_limit_l_min -14
_diffrn_reflns_number 4286
_diffrn_reflns_theta_full 21.48
_diffrn_reflns_theta_max 21.48
_diffrn_reflns_theta_min 1.46
_diffrn_standards_decay_% 0
_exptl_absorpt_coefficient_mu 0.107
_exptl_absorpt_correction_type none
_exptl_crystal_colour red
_exptl_crystal_density_diffrn 1.347
_exptl_crystal_density_method 'not measured'
_exptl_crystal_description plate
_exptl_crystal_F_000 408
_exptl_crystal_size_max 0.25
_exptl_crystal_size_mid 0.1
_exptl_crystal_size_min 0.04
_refine_diff_density_max 0.259
_refine_diff_density_min -0.136
_refine_diff_density_rms 0.031
_refine_ls_extinction_coef 0.024(6)
_refine_ls_extinction_expression Fc^*^=kFc[1+0.001xFc^2^\l^3^/sin(2\q)]^-1/4^
_refine_ls_extinction_method SHELXL
_refine_ls_goodness_of_fit_ref 1.048
_refine_ls_hydrogen_treatment 'mixed; refined at O1'
_refine_ls_matrix_type full
_refine_ls_number_parameters 169
_refine_ls_number_reflns 1215
_refine_ls_number_restraints 0
_refine_ls_restrained_S_all 1.048
_refine_ls_R_factor_all 0.0595
_refine_ls_R_factor_gt 0.0423
_refine_ls_shift/su_max 0.000
_refine_ls_shift/su_mean 0.000
_refine_ls_structure_factor_coef Fsqd
_refine_ls_weighting_details 'calc w=1/[\s^2^(Fo^2^)+(0.0497P)^2^+0.4065P] where P=(Fo^2^+2Fc^2^)/3'
_refine_ls_weighting_scheme calc
_refine_ls_wR_factor_gt 0.0995
_refine_ls_wR_factor_ref 0.1070
_reflns_number_gt 945
_reflns_number_total 1215
_reflns_threshold_expression >2sigma(I)
_cod_data_source_file b209555f.txt
_cod_data_source_block kor
_cod_original_sg_symbol_H-M P2(1)/m
_cod_database_code 7150458

loop_
_symmetry_equiv_pos_as_xyz
'x, y, z'
'-x, y+1/2, -z'
'-x, -y, -z'
'x, -y-1/2, z'

loop_
_atom_site_label
_atom_site_type_symbol
_atom_site_fract_x
_atom_site_fract_y
_atom_site_fract_z
_atom_site_U_iso_or_equiv
_atom_site_adp_type
_atom_site_occupancy
_atom_site_symmetry_multiplicity
_atom_site_calc_flag
_atom_site_refinement_flags
_atom_site_disorder_assembly
_atom_site_disorder_group
O1 O 0.9230(3) 0.2500 0.31279(18) 0.0572(8) Uani 1 2 d S . .
H1O H 0.829(5) 0.2500 0.314(3) 0.081(15) Uiso 1 2 d S . .
C1 C 0.9407(4) 0.2500 0.2229(3) 0.0424(10) Uani 1 2 d S . .
C2 C 0.8296(4) 0.2500 0.1421(3) 0.0501(11) Uani 1 2 d S . .
H2 H 0.7365 0.2500 0.1472 0.060 Uiso 1 2 calc S . .
C3 C 0.8551(4) 0.2500 0.0534(3) 0.0512(11) Uani 1 2 d S . .
H3 H 0.7776 0.2500 -0.0012 0.061 Uiso 1 2 calc S . .
C4 C 0.9899(4) 0.2500 0.0407(3) 0.0416(10) Uani 1 2 d S . .
C5 C 1.1011(4) 0.2500 0.1242(3) 0.0464(10) Uani 1 2 d S . .
H5 H 1.1943 0.2500 0.1193 0.056 Uiso 1 2 calc S . .
C6 C 1.0777(4) 0.2500 0.2135(3) 0.0487(11) Uani 1 2 d S . .
H6 H 1.1547 0.2500 0.2685 0.058 Uiso 1 2 calc S . .
C7 C 0.9983(4) 0.2500 -0.0570(3) 0.0448(10) Uani 1 2 d S . .
H7 H 0.9096 0.2500 -0.1023 0.054 Uiso 1 2 calc S . .
C1' C 1.3371(4) 0.2500 -0.1083(2) 0.0453(10) Uani 1 2 d S . .
C2' C 1.2559(4) 0.2500 -0.0475(3) 0.0500(11) Uani 1 2 d S . .
H2' H 1.2913 0.2500 0.0195 0.060 Uiso 1 2 calc S . .
C3' C 1.1083(4) 0.2500 -0.0974(2) 0.0396(9) Uani 1 2 d S . .
C4' C 0.9822(4) 0.2500 -0.2796(3) 0.0416(10) Uani 1 2 d S . .
C5' C 0.9881(4) 0.2500 -0.3758(3) 0.0504(11) Uani 1 2 d S . .
H5' H 0.8983 0.2500 -0.4199 0.061 Uiso 1 2 calc S . .
C6' C 1.0958(4) 0.2500 -0.4193(3) 0.0534(11) Uani 1 2 d S . .
H6' H 1.0662 0.2500 -0.4866 0.064 Uiso 1 2 calc S . .
C7' C 1.2408(4) 0.2500 -0.3805(3) 0.0449(10) Uani 1 2 d S . .
C8' C 1.3047(4) 0.2500 -0.2835(3) 0.0455(10) Uani 1 2 d S . .
H8' H 1.4038 0.2500 -0.2669 0.055 Uiso 1 2 calc S . .
C9' C 1.2464(4) 0.2500 -0.2052(3) 0.0419(10) Uani 1 2 d S . .
C10' C 1.1007(4) 0.2500 -0.2010(2) 0.0382(9) Uani 1 2 d S . .
C11' C 1.4948(4) 0.2500 -0.0819(3) 0.0650(13) Uani 1 2 d S . .
H11A H 1.5275 0.1456 -0.1144 0.098 Uiso 0.50 1 calc PR . .
H11B H 1.5313 0.2341 -0.0131 0.098 Uiso 0.50 1 calc PR . .
H11C H 1.5280 0.3704 -0.1010 0.098 Uiso 0.50 1 calc PR . .
C41' C 0.8327(3) 0.2500 -0.2702(3) 0.0519(11) Uani 1 2 d S . .
H41A H 0.8224 0.1487 -0.2269 0.078 Uiso 0.50 1 calc PR . .
H41B H 0.7672 0.2290 -0.3326 0.078 Uiso 0.50 1 calc PR . .
H41C H 0.8130 0.3722 -0.2450 0.078 Uiso 0.50 1 calc PR . .
C71' C 1.3343(4) 0.2500 -0.4486(3) 0.0551(11) Uani 1 2 d S . .
H71' H 1.4338 0.2500 -0.4096 0.066 Uiso 1 2 calc S . .
C72' C 1.3100(3) 0.0709(5) -0.5102(2) 0.0673(9) Uani 1 1 d . . .
H72A H 1.3261 -0.0412 -0.4693 0.101 Uiso 1 1 calc . . .
H72B H 1.3746 0.0698 -0.5501 0.101 Uiso 1 1 calc . . .
H72C H 1.2137 0.0698 -0.5505 0.101 Uiso 1 1 calc . . .
B1 B 0.5017(5) 0.2500 0.2574(3) 0.0556(13) Uani 1 2 d S . .
F1 F 0.6443(2) 0.2500 0.30808(17) 0.0818(9) Uani 1 2 d S . .
F2 F 0.4925(3) 0.2500 0.16261(18) 0.1049(11) Uani 1 2 d S . .
F3 F 0.4382(2) 0.0919(3) 0.28079(16) 0.1084(8) Uani 1 1 d . . .

loop_
_atom_site_aniso_label
_atom_site_aniso_U_11
_atom_site_aniso_U_22
_atom_site_aniso_U_33
_atom_site_aniso_U_23
_atom_site_aniso_U_13
_atom_site_aniso_U_12
O1 0.0517(19) 0.081(2) 0.0430(18) 0.000 0.0203(14) 0.000
C1 0.044(2) 0.049(2) 0.037(3) 0.000 0.017(2) 0.000
C2 0.034(2) 0.074(3) 0.045(3) 0.000 0.016(2) 0.000
C3 0.034(2) 0.077(3) 0.043(3) 0.000 0.0122(18) 0.000
C4 0.035(2) 0.050(2) 0.042(3) 0.000 0.0135(19) 0.000
C5 0.031(2) 0.066(3) 0.045(3) 0.000 0.016(2) 0.000
C6 0.035(2) 0.066(3) 0.042(3) 0.000 0.0059(18) 0.000
C7 0.038(2) 0.058(3) 0.039(2) 0.000 0.0116(19) 0.000
C1' 0.036(2) 0.067(3) 0.033(2) 0.000 0.0090(19) 0.000
C2' 0.040(2) 0.074(3) 0.034(2) 0.000 0.0073(19) 0.000
C3' 0.036(2) 0.045(2) 0.037(2) 0.000 0.0085(17) 0.000
C4' 0.036(2) 0.043(2) 0.045(3) 0.000 0.0105(19) 0.000
C5' 0.042(2) 0.064(3) 0.041(3) 0.000 0.0042(19) 0.000
C6' 0.045(3) 0.075(3) 0.039(2) 0.000 0.009(2) 0.000
C7' 0.041(2) 0.056(2) 0.036(2) 0.000 0.0084(19) 0.000
C8' 0.036(2) 0.058(3) 0.043(3) 0.000 0.0113(19) 0.000
C9' 0.037(2) 0.048(2) 0.041(2) 0.000 0.0123(19) 0.000
C10' 0.034(2) 0.041(2) 0.040(2) 0.000 0.0093(18) 0.000
C11' 0.033(2) 0.116(4) 0.043(2) 0.000 0.0062(19) 0.000
C41' 0.033(2) 0.076(3) 0.044(2) 0.000 0.0079(18) 0.000
C71' 0.045(2) 0.089(3) 0.035(2) 0.000 0.0160(19) 0.000
C72' 0.072(2) 0.083(2) 0.0522(19) -0.0022(17) 0.0262(16) 0.0092(17)
B1 0.042(3) 0.082(4) 0.048(3) 0.000 0.021(2) 0.000
F1 0.0475(15) 0.141(2) 0.0574(16) 0.000 0.0150(12) 0.000
F2 0.0729(18) 0.196(3) 0.0458(18) 0.000 0.0168(13) 0.000
F3 0.0841(14) 0.1127(18) 0.1339(19) 0.0259(15) 0.0392(13) -0.0190(12)

loop_
_atom_type_symbol
_atom_type_description
_atom_type_scat_dispersion_real
_atom_type_scat_dispersion_imag
_atom_type_scat_source
C C 0.0033 0.0016 'International Tables Vol C Tables 4.2.6.8 and 6.1.1.4'
H H 0.0000 0.0000 'International Tables Vol C Tables 4.2.6.8 and 6.1.1.4'
O O 0.0106 0.0060 'International Tables Vol C Tables 4.2.6.8 and 6.1.1.4'
B B 0.0013 0.0007 'International Tables Vol C Tables 4.2.6.8 and 6.1.1.4'
F F 0.0171 0.0103 'International Tables Vol C Tables 4.2.6.8 and 6.1.1.4'

loop_
_geom_angle_atom_site_label_1
_geom_angle_atom_site_label_2
_geom_angle_atom_site_label_3
_geom_angle
_geom_angle_site_symmetry_1
_geom_angle_site_symmetry_3
_geom_angle_publ_flag
H1O O1 C1 114(3) . . ?
O1 C1 C2 122.7(3) . . ?
O1 C1 C6 118.2(3) . . ?
C2 C1 C6 119.1(3) . . ?
C1 C2 C3 119.6(3) . . ?
C2 C3 C4 123.2(4) . . ?
C3 C4 C5 116.0(3) . . ?
C3 C4 C7 116.3(3) . . ?
C5 C4 C7 127.8(3) . . ?
C6 C5 C4 121.6(3) . . ?
C5 C6 C1 120.4(3) . . ?
C3' C7 C4 133.3(3) . . ?
C2' C1' C9' 108.5(3) . . ?
C2' C1' C11' 126.5(3) . . ?
C9' C1' C11' 125.1(3) . . ?
C1' C2' C3' 111.8(3) . . ?
C7 C3' C2' 126.7(3) . . ?
C7 C3' C10' 127.3(3) . . ?
C2' C3' C10' 106.0(3) . . ?
C10' C4' C5' 124.0(3) . . ?
C10' C4' C41' 123.0(3) . . ?
C5' C4' C41' 113.0(3) . . ?
C6' C5' C4' 134.2(3) . . ?
C5' C6' C7' 130.7(4) . . ?
C8' C7' C6' 123.4(3) . . ?
C8' C7' C71' 118.3(3) . . ?
C6' C7' C71' 118.3(3) . . ?
C7' C8' C9' 130.7(3) . . ?
C8' C9' C1' 120.3(3) . . ?
C8' C9' C10' 131.2(3) . . ?
C1' C9' C10' 108.5(3) . . ?
C4' C10' C9' 125.7(3) . . ?
C4' C10' C3' 129.0(3) . . ?
C9' C10' C3' 105.3(3) . . ?
C72' C71' C72' 111.0(3) . 4_565 ?
C72' C71' C7' 110.8(2) . . ?
C72' C71' C7' 110.8(2) 4_565 . ?
F2 B1 F3 110.2(3) . . ?
F2 B1 F3 110.2(3) . 4_565 ?
F3 B1 F3 109.0(4) . 4_565 ?
F2 B1 F1 108.4(3) . . ?
F3 B1 F1 109.5(3) . . ?
F3 B1 F1 109.5(3) 4_565 . ?

loop_
_geom_bond_atom_site_label_1
_geom_bond_atom_site_label_2
_geom_bond_distance
_geom_bond_site_symmetry_2
_geom_bond_publ_flag
O1 H1O 0.93(5) . ?
O1 C1 1.361(4) . ?
C1 C2 1.370(5) . ?
C1 C6 1.394(5) . ?
C2 C3 1.376(5) . ?
C3 C4 1.390(5) . ?
C4 C5 1.396(5) . ?
C4 C7 1.442(5) . ?
C5 C6 1.376(5) . ?
C7 C3' 1.364(5) . ?
C1' C2' 1.342(5) . ?
C1' C9' 1.446(5) . ?
C1' C11' 1.496(5) . ?
C2' C3' 1.438(5) . ?
C3' C10' 1.484(5) . ?
C4' C10' 1.393(5) . ?
C4' C5' 1.412(5) . ?
C4' C41' 1.516(5) . ?
C5' C6' 1.374(5) . ?
C6' C7' 1.387(5) . ?
C7' C8' 1.376(5) . ?
C7' C71' 1.522(5) . ?
C8' C9' 1.405(5) . ?
C9' C10' 1.453(5) . ?
C71' C72' 1.520(4) . ?
C71' C72' 1.520(4) 4_565 ?
B1 F2 1.353(5) . ?
B1 F3 1.358(3) . ?
B1 F3 1.358(3) 4_565 ?
B1 F1 1.398(5) . ?
